data_2219450
loop_
_publ_author_name
'Hassan, Nor Duha'
'Tajuddin, Hairul Anuar'
'Abdullah, Zanariah'
'Ng, Seik Weng'

_publ_section_title
;
 Phenyl quinoxalin-2-yl ether
;
_journal_coeditor_code TK2297
_journal_issue 9
_journal_name_full 'Acta Crystallographica Section E'
_journal_page_first o1820
_journal_paper_doi 10.1107/S1600536808026809
_journal_volume 64
_journal_year 2008
_chemical_formula_moiety 'C14 H10 N2 O'
_chemical_formula_sum 'C14 H10 N2 O'
_chemical_formula_weight 222.24
_chemical_name_systematic
;
Phenyl quinoxalin-2-yl ether
;
_space_group_IT_number 15
_symmetry_cell_setting monoclinic
_symmetry_space_group_name_Hall '-C 2yc'
_symmetry_space_group_name_H-M 'C 1 2/c 1'
_atom_sites_solution_hydrogens geom
_atom_sites_solution_primary direct
_atom_sites_solution_secondary difmap
_audit_creation_method SHELXL-97
_cell_angle_alpha 90
_cell_angle_beta 112.937(2)
_cell_angle_gamma 90
_cell_formula_units_Z 8
_cell_length_a 18.175(2)
_cell_length_b 6.6589(8)
_cell_length_c 19.488(2)
_cell_measurement_reflns_used 1614
_cell_measurement_temperature 100(2)
_cell_measurement_theta_max 28.2
_cell_measurement_theta_min 2.4
_cell_volume 2172.1(4)
_computing_cell_refinement 'SAINT (Bruker, 2007)'
_computing_data_collection 'APEX2 software (Bruker, 2007)'
_computing_data_reduction SAINT
_computing_molecular_graphics 'X-Seed (Barbour, 2001)'
_computing_publication_material 'publCIF (Westrip, 2008)'
_computing_structure_refinement 'SHELXL-97 (Sheldrick, 2008)'
_computing_structure_solution 'SHELXS-97 (Sheldrick, 2008)'
_diffrn_ambient_temperature 100(2)
_diffrn_measured_fraction_theta_full 0.988
_diffrn_measured_fraction_theta_max 0.988
_diffrn_measurement_device_type 'Bruker SMART APEX diffractometer'
_diffrn_measurement_method '\w scans'
_diffrn_radiation_monochromator graphite
_diffrn_radiation_source 'fine-focus sealed tube'
_diffrn_radiation_type MoK\a
_diffrn_radiation_wavelength 0.71073
_diffrn_reflns_av_R_equivalents 0.026
_diffrn_reflns_av_sigmaI/netI 0.033
_diffrn_reflns_limit_h_max 16
_diffrn_reflns_limit_h_min -23
_diffrn_reflns_limit_k_max 8
_diffrn_reflns_limit_k_min -8
_diffrn_reflns_limit_l_max 25
_diffrn_reflns_limit_l_min -23
_diffrn_reflns_number 6018
_diffrn_reflns_theta_full 27.5
_diffrn_reflns_theta_max 27.5
_diffrn_reflns_theta_min 2.3
_diffrn_standards_decay_% 0
_diffrn_standards_interval_count 0
_diffrn_standards_interval_time 0
_diffrn_standards_number 0
_exptl_absorpt_coefficient_mu 0.088
_exptl_absorpt_correction_type none
_exptl_crystal_colour Colorless
_exptl_crystal_density_diffrn 1.359
_exptl_crystal_density_method 'not measured'
_exptl_crystal_description Prism
_exptl_crystal_F_000 928
_exptl_crystal_size_max 0.30
_exptl_crystal_size_mid 0.20
_exptl_crystal_size_min 0.05
_refine_diff_density_max 0.27
_refine_diff_density_min -0.27
_refine_ls_extinction_method none
_refine_ls_goodness_of_fit_ref 1.07
_refine_ls_hydrogen_treatment constr
_refine_ls_matrix_type full
_refine_ls_number_parameters 154
_refine_ls_number_reflns 2478
_refine_ls_number_restraints 0
_refine_ls_restrained_S_all 1.07
_refine_ls_R_factor_all 0.053
_refine_ls_R_factor_gt 0.039
_refine_ls_shift/su_max 0.001
_refine_ls_shift/su_mean 0.001
_refine_ls_structure_factor_coef Fsqd
_refine_ls_weighting_details 'calc w=1/[\s^2^(Fo^2^)+(0.0479P)^2^+0.7132P] where P=(Fo^2^+2Fc^2^)/3'
_refine_ls_weighting_scheme calc
_refine_ls_wR_factor_gt 0.096
_refine_ls_wR_factor_ref 0.104
_reflns_number_gt 1909
_reflns_number_total 2478
_reflns_threshold_expression I>2\s(I)
_cod_data_source_file tk2297.cif
_cod_data_source_block I
_cod_depositor_comments
;
The following automatic conversions were performed:
'_symmetry_cell_setting' value 'Monoclinic' changed to 'monoclinic'
according to '/home/saulius/struct/CIF-dictionaries/cif_core.dic'
dictionary named 'cif_core.dic' version 2.4.1 from
2010-06-29.

'_exptl_absorpt_correction_type' value 'None' changed to
'none' according to '/home/saulius/struct/CIF-dictionaries/cif_core.dic'
dictionary named 'cif_core.dic' version 2.4.1 from 2010-06-29.

Automatic conversion script
Id: cif_fix_enum 1527 2010-12-29 10:47:43Z saulius 

The following automatic conversions were performed:

'_symmetry_cell_setting' value 'Monoclinic' changed to 'monoclinic'
according to /home/saulius/struct/CIF-dictionaries/cif_core.dic
dictionary named 'cif_core.dic' version 2.4.1 from
2010-06-29.

'_exptl_absorpt_correction_type' value 'None' changed to
'none' according to
/home/saulius/struct/CIF-dictionaries/cif_core.dic dictionary named
'cif_core.dic' version 2.4.1 from 2010-06-29.

Automatic conversion script
Id: cif_fix_values 1715 2011-07-08 13:25:40Z adriana 
;
_cod_original_cell_volume 2172.1(5)
_cod_original_sg_symbol_H-M 'C 2/c'
_cod_database_code 2219450
_cod_database_fobs_code 2219450

loop_
_symmetry_equiv_pos_as_xyz
'x, y, z'
'-x, y, -z+1/2'
'x+1/2, y+1/2, z'
'-x+1/2, y+1/2, -z+1/2'
'-x, -y, -z'
'x, -y, z-1/2'
'-x+1/2, -y+1/2, -z'
'x+1/2, -y+1/2, z-1/2'

loop_
_atom_site_type_symbol
_atom_site_label
_atom_site_fract_x
_atom_site_fract_y
_atom_site_fract_z
_atom_site_U_iso_or_equiv
_atom_site_adp_type
_atom_site_calc_flag
_atom_site_refinement_flags
_atom_site_occupancy
O O1 0.68658(5) 0.68613(14) 0.55215(5) 0.0196(2) Uani d . 1
N N1 0.59181(6) 0.76551(15) 0.59977(6) 0.0166(2) Uani d . 1
N N2 0.47638(6) 0.72591(16) 0.45219(6) 0.0176(2) Uani d . 1
C C1 0.74734(7) 0.7128(2) 0.62327(7) 0.0178(3) Uani d . 1
C C2 0.75301(8) 0.5866(2) 0.68141(8) 0.0242(3) Uani d . 1
H H2 0.7143 0.4846 0.6749 0.029 Uiso calc R 1
C C3 0.81628(9) 0.6118(2) 0.74933(8) 0.0291(4) Uani d . 1
H H3 0.8209 0.5269 0.7900 0.035 Uiso calc R 1
C C4 0.87301(9) 0.7599(2) 0.75850(8) 0.0293(4) Uani d . 1
H H4 0.9163 0.7763 0.8053 0.035 Uiso calc R 1
C C5 0.86637(8) 0.8838(2) 0.69930(8) 0.0267(3) Uani d . 1
H H5 0.9053 0.9849 0.7055 0.032 Uiso calc R 1
C C6 0.80290(8) 0.8608(2) 0.63088(7) 0.0208(3) Uani d . 1
H H6 0.7980 0.9456 0.5901 0.025 Uiso calc R 1
C C7 0.60973(7) 0.71759(18) 0.54400(7) 0.0167(3) Uani d . 1
C C8 0.55218(8) 0.69640(19) 0.46909(7) 0.0180(3) Uani d . 1
H H8 0.5698 0.6599 0.4309 0.022 Uiso calc R 1
C C9 0.45400(7) 0.77709(18) 0.50983(7) 0.0156(3) Uani d . 1
C C10 0.37309(8) 0.81243(19) 0.49536(7) 0.0184(3) Uani d . 1
H H10 0.3341 0.8006 0.4460 0.022 Uiso calc R 1
C C11 0.35029(8) 0.86377(19) 0.55218(7) 0.0202(3) Uani d . 1
H H11 0.2955 0.8882 0.5420 0.024 Uiso calc R 1
C C12 0.40760(8) 0.8806(2) 0.62563(7) 0.0204(3) Uani d . 1
H H12 0.3912 0.9162 0.6647 0.025 Uiso calc R 1
C C13 0.48681(8) 0.8460(2) 0.64120(7) 0.0189(3) Uani d . 1
H H13 0.5249 0.8564 0.6910 0.023 Uiso calc R 1
C C14 0.51180(7) 0.79510(18) 0.58369(7) 0.0157(3) Uani d . 1

loop_
_atom_site_aniso_label
_atom_site_aniso_U_11
_atom_site_aniso_U_22
_atom_site_aniso_U_33
_atom_site_aniso_U_12
_atom_site_aniso_U_13
_atom_site_aniso_U_23
O1 0.0157(5) 0.0261(5) 0.0182(5) 0.0021(4) 0.0079(4) -0.0013(4)
N1 0.0167(6) 0.0160(5) 0.0179(5) -0.0007(4) 0.0077(4) -0.0009(4)
N2 0.0214(6) 0.0154(5) 0.0166(5) -0.0008(4) 0.0079(4) -0.0009(4)
C1 0.0158(6) 0.0218(6) 0.0172(6) 0.0052(5) 0.0079(5) -0.0004(5)
C2 0.0238(7) 0.0257(7) 0.0295(7) 0.0071(6) 0.0174(6) 0.0064(6)
C3 0.0297(8) 0.0404(9) 0.0233(7) 0.0181(7) 0.0169(6) 0.0118(6)
C4 0.0222(7) 0.0439(9) 0.0184(7) 0.0127(7) 0.0045(6) -0.0019(6)
C5 0.0208(7) 0.0291(7) 0.0277(7) 0.0011(6) 0.0067(6) -0.0045(6)
C6 0.0196(7) 0.0228(7) 0.0215(7) 0.0036(5) 0.0097(6) 0.0029(5)
C7 0.0161(6) 0.0148(6) 0.0208(6) -0.0003(5) 0.0090(5) 0.0005(5)
C8 0.0221(7) 0.0164(6) 0.0176(6) -0.0006(5) 0.0102(5) -0.0007(5)
C9 0.0182(6) 0.0120(6) 0.0170(6) -0.0008(5) 0.0074(5) -0.0006(5)
C10 0.0177(7) 0.0159(6) 0.0185(6) -0.0008(5) 0.0037(5) 0.0000(5)
C11 0.0149(6) 0.0189(6) 0.0270(7) 0.0001(5) 0.0084(5) 0.0006(5)
C12 0.0220(7) 0.0213(6) 0.0215(6) -0.0001(5) 0.0123(6) -0.0019(5)
C13 0.0196(7) 0.0205(6) 0.0168(6) -0.0005(5) 0.0072(5) -0.0009(5)
C14 0.0152(6) 0.0133(6) 0.0184(6) -0.0006(5) 0.0062(5) 0.0003(5)

loop_
_atom_type_symbol
_atom_type_description
_atom_type_scat_dispersion_real
_atom_type_scat_dispersion_imag
_atom_type_scat_source
C C 0.0033 0.0016 'International Tables Vol C Tables 4.2.6.8 and 6.1.1.4'
H H 0.0000 0.0000 'International Tables Vol C Tables 4.2.6.8 and 6.1.1.4'
N N 0.0061 0.0033 'International Tables Vol C Tables 4.2.6.8 and 6.1.1.4'
O O 0.0106 0.0060 'International Tables Vol C Tables 4.2.6.8 and 6.1.1.4'

loop_
_geom_angle_atom_site_label_1
_geom_angle_atom_site_label_2
_geom_angle_atom_site_label_3
_geom_angle
C7 O1 C1 118.16(10)
C7 N1 C14 115.75(11)
C8 N2 C9 116.80(11)
C6 C1 C2 121.99(12)
C6 C1 O1 117.24(11)
C2 C1 O1 120.65(12)
C1 C2 C3 118.61(14)
C1 C2 H2 120.7
C3 C2 H2 120.7
C2 C3 C4 120.54(13)
C2 C3 H3 119.7
C4 C3 H3 119.7
C5 C4 C3 119.82(13)
C5 C4 H4 120.1
C3 C4 H4 120.1
C4 C5 C6 120.25(14)
C4 C5 H5 119.9
C6 C5 H5 119.9
C1 C6 C5 118.80(13)
C1 C6 H6 120.6
C5 C6 H6 120.6
N1 C7 O1 121.67(11)
N1 C7 C8 123.96(12)
O1 C7 C8 114.37(11)
N2 C8 C7 121.57(12)
N2 C8 H8 119.2
C7 C8 H8 119.2
N2 C9 C10 119.73(11)
N2 C9 C14 120.73(12)
C10 C9 C14 119.54(12)
C11 C10 C9 120.18(12)
C11 C10 H10 119.9
C9 C10 H10 119.9
C10 C11 C12 120.33(12)
C10 C11 H11 119.8
C12 C11 H11 119.8
C13 C12 C11 120.57(12)
C13 C12 H12 119.7
C11 C12 H12 119.7
C12 C13 C14 120.16(12)
C12 C13 H13 119.9
C14 C13 H13 119.9
N1 C14 C13 119.60(11)
N1 C14 C9 121.18(12)
C13 C14 C9 119.22(12)

loop_
_geom_bond_atom_site_label_1
_geom_bond_atom_site_label_2
_geom_bond_distance
O1 C7 1.3591(15)
O1 C1 1.4068(15)
N1 C7 1.2904(17)
N1 C14 1.3771(16)
N2 C8 1.3006(17)
N2 C9 1.3782(17)
C1 C6 1.3769(19)
C1 C2 1.3821(18)
C2 C3 1.384(2)
C2 H2 0.9500
C3 C4 1.387(2)
C3 H3 0.9500
C4 C5 1.385(2)
C4 H4 0.9500
C5 C6 1.3903(18)
C5 H5 0.9500
C6 H6 0.9500
C7 C8 1.4335(17)
C8 H8 0.9500
C9 C10 1.4051(18)
C9 C14 1.4182(17)
C10 C11 1.3685(19)
C10 H10 0.9500
C11 C12 1.4086(18)
C11 H11 0.9500
C12 C13 1.3703(18)
C12 H12 0.9500
C13 C14 1.4048(18)
C13 H13 0.9500

loop_
_geom_torsion_atom_site_label_1
_geom_torsion_atom_site_label_2
_geom_torsion_atom_site_label_3
_geom_torsion_atom_site_label_4
_geom_torsion
C7 O1 C1 C6 -117.62(13)
C7 O1 C1 C2 66.18(16)
C6 C1 C2 C3 0.5(2)
O1 C1 C2 C3 176.56(12)
C1 C2 C3 C4 -0.4(2)
C2 C3 C4 C5 0.0(2)
C3 C4 C5 C6 0.3(2)
C2 C1 C6 C5 -0.2(2)
O1 C1 C6 C5 -176.37(11)
C4 C5 C6 C1 -0.2(2)
C14 N1 C7 O1 179.35(11)
C14 N1 C7 C8 0.49(18)
C1 O1 C7 N1 -1.81(18)
C1 O1 C7 C8 177.15(10)
C9 N2 C8 C7 -0.45(18)
N1 C7 C8 N2 0.3(2)
O1 C7 C8 N2 -178.58(11)
C8 N2 C9 C10 179.57(11)
C8 N2 C9 C14 -0.26(17)
N2 C9 C10 C11 -179.85(12)
C14 C9 C10 C11 -0.03(19)
C9 C10 C11 C12 -0.3(2)
C10 C11 C12 C13 0.0(2)
C11 C12 C13 C14 0.6(2)
C7 N1 C14 C13 179.44(12)
C7 N1 C14 C9 -1.19(17)
C12 C13 C14 N1 178.41(11)
C12 C13 C14 C9 -0.98(19)
N2 C9 C14 N1 1.12(18)
C10 C9 C14 N1 -178.70(11)
N2 C9 C14 C13 -179.50(12)
C10 C9 C14 C13 0.68(18)

loop_
_cod_related_entry_id
_cod_related_entry_database
_cod_related_entry_code
1 ChemSpider 2964551
